data_7240291
loop_
_publ_author_name
'Gao, Lei'
'Hao, Yunhui'
'Zhang, Xiunan'
'Huang, Xin'
'Wang, Ting'
'Hao, Hongxun'

_publ_section_title
;
 Polymorph Induced Diversity of Photomechanical Motions of Molecular
 Crystals
;
_journal_name_full CrystEngComm
_journal_paper_doi 10.1039/D0CE00311E
_journal_year 2020
_chemical_formula_sum 'C10 H8 N4'
_chemical_formula_weight 184.20
_space_group_crystal_system monoclinic
_space_group_IT_number 14
_space_group_name_Hall '-P 2yn'
_space_group_name_H-M_alt 'P 1 21/n 1'
_atom_sites_solution_hydrogens geom
_audit_creation_method SHELXL-2018/3
_audit_update_record
;
2019-11-12 deposited with the CCDC.	2020-04-08 downloaded from the CCDC.
;
_cell_angle_alpha 90
_cell_angle_beta 96.42(3)
_cell_angle_gamma 90
_cell_formula_units_Z 2
_cell_length_a 4.7844(10)
_cell_length_b 6.1705(12)
_cell_length_c 15.430(3)
_cell_measurement_reflns_used 1294
_cell_measurement_temperature 113(2)
_cell_measurement_theta_max 27.8864
_cell_measurement_theta_min 2.6568
_cell_volume 452.67(16)
_computing_cell_refinement crystalclear
_computing_data_collection crystalclear
_computing_data_reduction crystalclear
_computing_molecular_graphics 'Bruker SHELXTL'
_computing_publication_material 'Bruker SHELXTL'
_computing_structure_refinement 'SHELXL-97 (Sheldrick, 1997)'
_computing_structure_solution 'SHELXS-97 (Sheldrick, 1990)'
_diffrn_ambient_temperature 113(2)
_diffrn_measured_fraction_theta_full 0.999
_diffrn_measured_fraction_theta_max 0.996
_diffrn_measurement_device_type 'rigaku saturn'
_diffrn_measurement_method '\w scans'
_diffrn_radiation_type MoK\a
_diffrn_radiation_wavelength 0.71073
_diffrn_reflns_av_R_equivalents 0.0416
_diffrn_reflns_av_unetI/netI 0.0331
_diffrn_reflns_Laue_measured_fraction_full 0.999
_diffrn_reflns_Laue_measured_fraction_max 0.996
_diffrn_reflns_limit_h_max 6
_diffrn_reflns_limit_h_min -6
_diffrn_reflns_limit_k_max 8
_diffrn_reflns_limit_k_min -8
_diffrn_reflns_limit_l_max 19
_diffrn_reflns_limit_l_min -20
_diffrn_reflns_number 4568
_diffrn_reflns_point_group_measured_fraction_full 0.999
_diffrn_reflns_point_group_measured_fraction_max 0.996
_diffrn_reflns_theta_full 25.242
_diffrn_reflns_theta_max 27.919
_diffrn_reflns_theta_min 2.657
_diffrn_standards_decay_% 0
_diffrn_standards_interval_count 0
_diffrn_standards_interval_time 0
_diffrn_standards_number 0
_exptl_absorpt_coefficient_mu 0.088
_exptl_absorpt_correction_T_max 1
_exptl_absorpt_correction_T_min 0.7654
_exptl_absorpt_correction_type multi-scan
_exptl_absorpt_process_details crystalclear
_exptl_crystal_colour orange
_exptl_crystal_density_diffrn 1.351
_exptl_crystal_description block
_exptl_crystal_F_000 192
_exptl_crystal_size_max 0.200
_exptl_crystal_size_mid 0.180
_exptl_crystal_size_min 0.120
_refine_diff_density_max 0.173
_refine_diff_density_min -0.202
_refine_diff_density_rms 0.045
_refine_ls_extinction_method none
_refine_ls_goodness_of_fit_ref 1.050
_refine_ls_hydrogen_treatment constr
_refine_ls_matrix_type full
_refine_ls_number_parameters 64
_refine_ls_number_reflns 1080
_refine_ls_number_restraints 0
_refine_ls_restrained_S_all 1.050
_refine_ls_R_factor_all 0.0547
_refine_ls_R_factor_gt 0.0447
_refine_ls_shift/su_max 0.001
_refine_ls_shift/su_mean 0.000
_refine_ls_structure_factor_coef Fsqd
_refine_ls_weighting_details 'w=1/[\s^2^(Fo^2^)+(0.0782P)^2^+0.0199P] where P=(Fo^2^+2Fc^2^)/3'
_refine_ls_weighting_scheme calc
_refine_ls_wR_factor_gt 0.1185
_refine_ls_wR_factor_ref 0.1246
_reflns_Friedel_coverage 0.000
_reflns_number_gt 904
_reflns_number_total 1080
_reflns_threshold_expression 'I > 2\s(I)'
_cod_data_source_file d0ce00311e7.cif
_cod_data_source_block shelxl
_cod_depositor_comments
;
The following automatic conversions were performed:

data item '_exptl_absorpt_correction_type' value 'MULTI-SCAN' was
changed to 'multi-scan' in accordance with the
/home/data/users/saulius/crontab/automatic-downloads/rss-feeds/RSC/lib/dictionaries/cif_core.dic
dictionary named 'cif_core.dic' version 2.4.2 last updated on
2011-04-26.

Automatic conversion script
Id: cif_fix_values 7556 2019-12-06 15:28:31Z antanas 
;
_cod_original_sg_symbol_H-M 'P 21/n'
_cod_database_code 7240291
_shelx_shelxl_version_number 2018/3
_shelx_space_group_comment
;
The symmetry employed for this shelxl refinement is uniquely defined
by the following loop, which should always be used as a source of
symmetry information in preference to the above space-group names.
They are only intended as comments.
;
_shelx_estimated_absorpt_t_min 0.983
_shelx_estimated_absorpt_t_max 0.990

loop_
_space_group_symop_operation_xyz
'x, y, z'
'-x+1/2, y+1/2, -z+1/2'
'-x, -y, -z'
'x-1/2, -y-1/2, z-1/2'

loop_
_atom_site_label
_atom_site_type_symbol
_atom_site_fract_x
_atom_site_fract_y
_atom_site_fract_z
_atom_site_U_iso_or_equiv
_atom_site_adp_type
_atom_site_occupancy
_atom_site_site_symmetry_order
_atom_site_calc_flag
_atom_site_refinement_flags_posn
_atom_site_refinement_flags_adp
_atom_site_refinement_flags_occupancy
_atom_site_disorder_assembly
_atom_site_disorder_group
N1 N 0.6016(2) 0.16770(19) 0.80238(7) 0.0328(3) Uani 1 1 d . . . . .
N2 N 0.0389(2) 0.09499(15) 0.99321(6) 0.0233(3) Uani 1 1 d . . . . .
C1 C 0.5331(3) 0.3305(2) 0.85314(9) 0.0336(4) Uani 1 1 d . . . . .
H1 H 0.616777 0.468123 0.846221 0.040 Uiso 1 1 calc R U . . .
C2 C 0.3459(2) 0.3095(2) 0.91564(8) 0.0277(3) Uani 1 1 d . . . . .
H2 H 0.301745 0.429988 0.949928 0.033 Uiso 1 1 calc R U . . .
C3 C 0.2258(2) 0.10819(19) 0.92649(7) 0.0218(3) Uani 1 1 d . . . . .
C4 C 0.2898(2) -0.0628(2) 0.87347(8) 0.0264(3) Uani 1 1 d . . . . .
H4 H 0.206928 -0.201499 0.878356 0.032 Uiso 1 1 calc R U . . .
C5 C 0.4788(2) -0.0244(2) 0.81309(8) 0.0301(3) Uani 1 1 d . . . . .
H5 H 0.523941 -0.141448 0.777162 0.036 Uiso 1 1 calc R U . . .

loop_
_atom_site_aniso_label
_atom_site_aniso_U_11
_atom_site_aniso_U_22
_atom_site_aniso_U_33
_atom_site_aniso_U_23
_atom_site_aniso_U_13
_atom_site_aniso_U_12
N1 0.0279(5) 0.0421(7) 0.0305(6) 0.0124(5) 0.0118(4) 0.0047(5)
N2 0.0238(5) 0.0260(5) 0.0211(5) 0.0002(4) 0.0071(4) -0.0006(4)
C1 0.0290(6) 0.0341(7) 0.0389(8) 0.0110(6) 0.0086(5) -0.0036(5)
C2 0.0279(6) 0.0275(6) 0.0284(7) 0.0017(5) 0.0065(5) -0.0019(5)
C3 0.0193(5) 0.0280(6) 0.0186(6) 0.0027(4) 0.0042(4) 0.0007(4)
C4 0.0278(6) 0.0282(6) 0.0246(6) 0.0003(5) 0.0092(5) -0.0001(5)
C5 0.0297(6) 0.0378(7) 0.0244(7) 0.0026(5) 0.0098(5) 0.0070(5)

loop_
_atom_type_symbol
_atom_type_description
_atom_type_scat_dispersion_real
_atom_type_scat_dispersion_imag
_atom_type_scat_source
C C 0.0033 0.0016 'International Tables Vol C Tables 4.2.6.8 and 6.1.1.4'
H H 0.0000 0.0000 'International Tables Vol C Tables 4.2.6.8 and 6.1.1.4'
N N 0.0061 0.0033 'International Tables Vol C Tables 4.2.6.8 and 6.1.1.4'

loop_
_geom_angle_atom_site_label_1
_geom_angle_atom_site_label_2
_geom_angle_atom_site_label_3
_geom_angle
_geom_angle_site_symmetry_1
_geom_angle_site_symmetry_3
_geom_angle_publ_flag
C1 N1 C5 116.91(10) . . ?
N2 N2 C3 113.08(11) 3_557 . ?
N1 C1 C2 123.65(12) . . ?
N1 C1 H1 118.2 . . ?
C2 C1 H1 118.2 . . ?
C3 C2 C1 118.29(11) . . ?
C3 C2 H2 120.9 . . ?
C1 C2 H2 120.9 . . ?
C2 C3 C4 119.15(11) . . ?
C2 C3 N2 115.85(10) . . ?
C4 C3 N2 124.99(11) . . ?
C5 C4 C3 117.91(12) . . ?
C5 C4 H4 121.0 . . ?
C3 C4 H4 121.0 . . ?
N1 C5 C4 124.06(12) . . ?
N1 C5 H5 118.0 . . ?
C4 C5 H5 118.0 . . ?

loop_
_geom_bond_atom_site_label_1
_geom_bond_atom_site_label_2
_geom_bond_distance
_geom_bond_site_symmetry_2
_geom_bond_publ_flag
N1 C1 1.3366(18) . ?
N1 C5 1.3411(18) . ?
N2 N2 1.2548(19) 3_557 ?
N2 C3 1.4393(15) . ?
C1 C2 1.3937(18) . ?
C1 H1 0.9500 . ?
C2 C3 1.3866(16) . ?
C2 H2 0.9500 . ?
C3 C4 1.3900(17) . ?
C4 C5 1.3893(15) . ?
C4 H4 0.9500 . ?
C5 H5 0.9500 . ?

loop_
_geom_torsion_atom_site_label_1
_geom_torsion_atom_site_label_2
_geom_torsion_atom_site_label_3
_geom_torsion_atom_site_label_4
_geom_torsion
_geom_torsion_site_symmetry_1
_geom_torsion_site_symmetry_2
_geom_torsion_site_symmetry_3
_geom_torsion_site_symmetry_4
_geom_torsion_publ_flag
C5 N1 C1 C2 0.5(2) . . . . ?
N1 C1 C2 C3 0.7(2) . . . . ?
C1 C2 C3 C4 -1.73(18) . . . . ?
C1 C2 C3 N2 178.71(10) . . . . ?
N2 N2 C3 C2 -172.57(12) 3_557 . . . ?
N2 N2 C3 C4 7.9(2) 3_557 . . . ?
C2 C3 C4 C5 1.66(18) . . . . ?
N2 C3 C4 C5 -178.82(10) . . . . ?
C1 N1 C5 C4 -0.55(19) . . . . ?
C3 C4 C5 N1 -0.53(19) . . . . ?
